data_4038249
loop_
_publ_author_name
'Matsubara, Ryosuke'
'Ando, Akihiro'
'Hasebe, Hayu'
'Kim, Hojin'
'Tsuneda, Takao'
'Hayashi, Masahiko'

_publ_section_title
;
 Synthesis and Synthetic Application of Chloro- and Bromofuroxans.
;
_journal_issue 9
_journal_name_full 'The Journal of organic chemistry'
_journal_page_first 5959
_journal_page_last 5972
_journal_paper_doi 10.1021/acs.joc.0c00326
_journal_volume 85
_journal_year 2020
_chemical_formula_sum 'C10 H5 Cl N2 O2'
_chemical_formula_weight 220.61
_chemical_name_common furoxan
_space_group_crystal_system triclinic
_space_group_IT_number 2
_space_group_name_Hall '-P 1'
_space_group_name_H-M_alt 'P -1'
_atom_sites_solution_hydrogens geom
_cell_angle_alpha 81.39(3)
_cell_angle_beta 86.15(3)
_cell_angle_gamma 75.78(3)
_cell_formula_units_Z 2
_cell_length_a 6.6670(13)
_cell_length_b 6.7899(14)
_cell_length_c 11.050(2)
_cell_measurement_reflns_used 479
_cell_measurement_temperature 90.(2)
_cell_measurement_theta_max 25.196
_cell_measurement_theta_min 3.14
_cell_volume 479.18(18)
_computing_cell_refinement 'APEX3 v2017.3-0 (Bruker AXS)'
_computing_data_reduction 'SAINT V8.38A (Bruker AXS Inc., 2017)'
_computing_molecular_graphics 'shelXle (C.B. Huebschle, rev 833)'
_computing_structure_refinement 'SHELXL-2016/6 (Sheldrick, 2016)'
_computing_structure_solution 'SHELXT 2014/5 (Sheldrick, 2014)'
_diffrn_ambient_temperature 90.(2)
_diffrn_detector_area_resol_mean 8.3333
_diffrn_measured_fraction_theta_full 0.982
_diffrn_measured_fraction_theta_max 0.982
_diffrn_measurement_device_type 'Bruker APEXII CCD area detector'
_diffrn_measurement_method 'phi and omega scans'
_diffrn_radiation_monochromator 'Bruker Helios multilayer confocal mirror'
_diffrn_radiation_source 'Bruker TXS fine-focus rotating anode'
_diffrn_radiation_type MoK\a
_diffrn_radiation_wavelength 0.71073
_diffrn_reflns_av_R_equivalents 0.0458
_diffrn_reflns_av_unetI/netI 0.0888
_diffrn_reflns_limit_h_max 4
_diffrn_reflns_limit_h_min -7
_diffrn_reflns_limit_k_max 7
_diffrn_reflns_limit_k_min -7
_diffrn_reflns_limit_l_max 12
_diffrn_reflns_limit_l_min -11
_diffrn_reflns_number 2171
_diffrn_reflns_theta_full 24.40
_diffrn_reflns_theta_max 24.40
_diffrn_reflns_theta_min 1.86
_diffrn_source 'rotating-anode X-ray tube'
_diffrn_source_type 'Bruker Turbo X-ray Source'
_exptl_absorpt_coefficient_mu 0.376
_exptl_absorpt_correction_T_max 0.99
_exptl_absorpt_correction_T_min 0.34
_exptl_absorpt_correction_type multi-scan
_exptl_absorpt_process_details
;
SADABS-2016/2 - Bruker AXS area detector scaling and absorption correction
;
_exptl_crystal_colour colourless
_exptl_crystal_density_diffrn 1.529
_exptl_crystal_density_method 'not measured'
_exptl_crystal_description block
_exptl_crystal_F_000 224
_exptl_crystal_size_max 0.154
_exptl_crystal_size_mid 0.028
_exptl_crystal_size_min 0.028
_refine_diff_density_max 2.454
_refine_diff_density_min -1.035
_refine_ls_extinction_method none
_refine_ls_goodness_of_fit_ref 1.550
_refine_ls_hydrogen_treatment constr
_refine_ls_matrix_type full
_refine_ls_number_parameters 136
_refine_ls_number_reflns 1548
_refine_ls_number_restraints 186
_refine_ls_restrained_S_all 1.579
_refine_ls_R_factor_all 0.2031
_refine_ls_R_factor_gt 0.1618
_refine_ls_shift/su_max 4.284
_refine_ls_shift/su_mean 0.095
_refine_ls_structure_factor_coef Fsqd
_refine_ls_weighting_details 'w=1/[\s^2^(Fo^2^)+(0.2000P)^2^] where P=(Fo^2^+2Fc^2^)/3'
_refine_ls_weighting_scheme calc
_refine_ls_wR_factor_gt 0.3953
_refine_ls_wR_factor_ref 0.4356
_reflns_number_gt 969
_reflns_number_total 1548
_reflns_threshold_expression 'I > 2\s(I)'
_cod_data_source_file jo0c00326_si_007.cif
_cod_data_source_block AA1010
_cod_depositor_comments
;
The following automatic conversions were performed:

data item '_exptl_absorpt_correction_type' value 'Multi-Scan' was
changed to 'multi-scan' in accordance with the
/home/data/users/saulius/crontab/automatic-downloads/rss-feeds/ACS/lib/dictionaries/cif_core.dic
dictionary named 'cif_core.dic' version 2.4.2 last updated on
2011-04-26.

Automatic conversion script
Id: cif_fix_values 7556 2019-12-06 15:28:31Z antanas 

 Adding full bibliography for 4038245--4038253.cif.
;
_cod_database_code 4038249

loop_
_space_group_symop_operation_xyz
'x, y, z'
'-x, -y, -z'

loop_
_atom_site_type_symbol
_atom_site_label
_atom_site_fract_x
_atom_site_fract_y
_atom_site_fract_z
_atom_site_U_iso_or_equiv
_atom_site_adp_type
_atom_site_calc_flag
_atom_site_refinement_flags_adp
_atom_site_refinement_flags_occupancy
_atom_site_refinement_flags_posn
_atom_site_occupancy
_atom_site_disorder_assembly
_atom_site_disorder_group
Cl Cl1 0.6053(4) 0.1504(5) 0.8591(2) 0.0461(12) Uani d U . . 1 . .
C C1 0.3738(17) 0.2147(15) 0.8214(8) 0.031(2) Uani d U . . 1 . .
O O1 0.0385(13) 0.2998(11) 0.8437(6) 0.043(2) Uani d U . . 1 . .
N N1 0.0821(16) 0.3120(13) 0.7158(9) 0.043(2) Uani d U . . 1 . .
O O2 -0.0526(8) 0.3636(7) 0.6376(4) 0.0050(13) Uani d U . . 1 . .
C C2 0.3004(17) 0.2605(14) 0.7065(9) 0.033(2) Uani d U . . 1 . .
N N2 0.2269(14) 0.2374(12) 0.9082(7) 0.033(2) Uani d U . . 1 . .
C C5 0.6100(14) 0.2485(13) 0.3813(8) 0.021(2) Uani d U . . 1 . .
C C4 0.5019(15) 0.2510(13) 0.4942(8) 0.023(2) Uani d U . . 1 . .
C C3 0.4125(17) 0.2557(15) 0.5927(9) 0.032(2) Uani d U . . 1 . .
C C8 0.8174(18) 0.2361(16) 0.1571(10) 0.040(3) Uani d U . . 1 . .
H H8 0.88908 0.230661 0.079929 0.049 Uiso calc U . R 1 . .
C C7 0.9241(17) 0.1907(18) 0.2585(11) 0.044(3) Uani d U . . 1 . .
H H7 1.070962 0.152886 0.252237 0.052 Uiso calc U . R 1 . .
C C6 0.8267(16) 0.1968(16) 0.3752(10) 0.035(2) Uani d U . . 1 . .
H H6 0.905053 0.167044 0.447163 0.042 Uiso calc U . R 1 . .
C C9 0.6073(18) 0.2902(16) 0.1616(9) 0.037(2) Uani d U . . 1 . .
H H9 0.533422 0.32278 0.087769 0.045 Uiso calc U . R 1 . .
C C10 0.5011(16) 0.2979(15) 0.2723(8) 0.030(2) Uani d U . . 1 . .
H H10 0.354047 0.33674 0.275007 0.035 Uiso calc U . R 1 . .

loop_
_atom_site_aniso_label
_atom_site_aniso_U_11
_atom_site_aniso_U_22
_atom_site_aniso_U_33
_atom_site_aniso_U_12
_atom_site_aniso_U_13
_atom_site_aniso_U_23
Cl1 0.047(2) 0.051(2) 0.0321(17) -0.0043(14) 0.0180(13) -0.0029(13)
C1 0.056(5) 0.023(4) 0.012(4) -0.010(4) 0.012(4) -0.003(3)
O1 0.061(4) 0.036(4) 0.028(4) -0.012(3) 0.038(3) -0.007(3)
N1 0.061(4) 0.023(4) 0.039(4) -0.009(3) 0.050(4) -0.009(3)
O2 0.004(3) 0.004(3) 0.001(3) 0.006(2) 0.003(2) 0.003(2)
C2 0.054(4) 0.016(4) 0.027(4) -0.012(3) 0.025(4) -0.004(3)
N2 0.056(4) 0.025(4) 0.016(3) -0.013(3) 0.031(3) -0.009(3)
C5 0.027(4) 0.015(4) 0.017(4) -0.006(3) 0.020(3) 0.000(3)
C4 0.040(4) 0.014(4) 0.016(4) -0.011(3) 0.015(3) -0.002(3)
C3 0.054(5) 0.019(4) 0.022(4) -0.011(4) 0.026(4) -0.004(3)
C8 0.059(5) 0.030(5) 0.031(4) -0.014(4) 0.034(4) -0.008(4)
C7 0.037(5) 0.041(5) 0.050(5) -0.008(4) 0.029(4) -0.015(4)
C6 0.031(4) 0.035(5) 0.035(4) -0.002(4) 0.011(4) -0.004(4)
C9 0.059(5) 0.030(5) 0.020(4) -0.009(4) 0.013(4) -0.003(4)
C10 0.036(4) 0.028(4) 0.020(4) -0.005(4) 0.015(4) -0.002(4)

loop_
_atom_type_symbol
_atom_type_description
_atom_type_scat_dispersion_real
_atom_type_scat_dispersion_imag
_atom_type_scat_source
C C 0.0033 0.0016 'International Tables Vol C Tables 4.2.6.8 and 6.1.1.4'
H H 0.0000 0.0000 'International Tables Vol C Tables 4.2.6.8 and 6.1.1.4'
Cl Cl 0.1484 0.1585 'International Tables Vol C Tables 4.2.6.8 and 6.1.1.4'
N N 0.0061 0.0033 'International Tables Vol C Tables 4.2.6.8 and 6.1.1.4'
O O 0.0106 0.0060 'International Tables Vol C Tables 4.2.6.8 and 6.1.1.4'

loop_
_geom_angle_atom_site_label_1
_geom_angle_atom_site_label_2
_geom_angle_atom_site_label_3
_geom_angle_site_symmetry_1
_geom_angle_site_symmetry_3
_geom_angle
_geom_angle_publ_flag
N2 C1 C2 . . 113.6(10) ?
N2 C1 Cl1 . . 118.8(8) ?
C2 C1 Cl1 . . 127.5(8) ?
N1 O1 N2 . . 109.9(7) ?
O2 N1 C2 . . 132.3(8) ?
O2 N1 O1 . . 123.9(8) ?
C2 N1 O1 . . 103.8(9) ?
C1 C2 N1 . . 108.1(9) ?
C1 C2 C3 . . 128.9(10) ?
N1 C2 C3 . . 123.0(10) ?
C1 N2 O1 . . 104.5(8) ?
C4 C5 C6 . . 120.9(9) ?
C4 C5 C10 . . 120.0(9) ?
C6 C5 C10 . . 119.2(8) ?
C3 C4 C5 . . 178.3(11) ?
C4 C3 C2 . . 177.8(12) ?
C7 C8 C9 . . 121.1(9) ?
C7 C8 H8 . . 119.5 ?
C9 C8 H8 . . 119.5 ?
C8 C7 C6 . . 122.0(10) ?
C8 C7 H7 . . 119.0 ?
C6 C7 H7 . . 119.0 ?
C5 C6 C7 . . 117.5(11) ?
C5 C6 H6 . . 121.2 ?
C7 C6 H6 . . 121.2 ?
C8 C9 C10 . . 120.3(11) ?
C8 C9 H9 . . 119.9 ?
C10 C9 H9 . . 119.9 ?
C9 C10 C5 . . 119.9(10) ?
C9 C10 H10 . . 120.0 ?
C5 C10 H10 . . 120.1 ?

loop_
_geom_bond_atom_site_label_1
_geom_bond_atom_site_label_2
_geom_bond_site_symmetry_2
_geom_bond_distance
_geom_bond_publ_flag
Cl1 C1 . 1.565(12) ?
C1 N2 . 1.321(11) ?
C1 C2 . 1.357(15) ?
O1 N1 . 1.419(11) ?
O1 N2 . 1.426(12) ?
N1 O2 . 1.238(12) ?
N1 C2 . 1.411(15) ?
C2 C3 . 1.419(12) ?
C5 C4 . 1.399(11) ?
C5 C6 . 1.400(14) ?
C5 C10 . 1.403(14) ?
C4 C3 . 1.206(13) ?
C8 C7 . 1.324(16) ?
C8 C9 . 1.358(16) ?
C8 H8 . 0.95 ?
C7 C6 . 1.405(14) ?
C7 H7 . 0.95 ?
C6 H6 . 0.95 ?
C9 C10 . 1.373(13) ?
C9 H9 . 0.95 ?
C10 H10 . 0.95 ?
